data_7001834
loop_
_publ_author_name
'Lee, Kyung-Eun'
'Jeon, Hyeong-Tak'
'Han, Sam-Yong'
'Ham, Jungyeob'
'Kim, Yong-Joo'
'Lee, Soon W.'

_publ_section_title
;
 Cyclopalladated azido complexes containing C,N-donor (HC\sim N =
 2-(2&#x2032;-thienyl)pyridine, azobenzene, 3,3&#x2032;-dimethyl
 azobenzene, N,N&#x2032;-dimethylbenzylamine, 2-phenylpyridine)
 ligands: reactivity towards organic unsaturated compounds and
 catalytic properties
;
_journal_issue 33
_journal_name_full 'Dalton Transactions'
_journal_page_first 6578
_journal_page_last 6592
_journal_paper_doi 10.1039/b907324h
_journal_year 2009
_chemical_formula_sum 'C54 H50 Cl4 N10 P2 Pd2'
_chemical_formula_weight 1255.58
_chemical_name_systematic
;
?
;
_space_group_IT_number 14
_symmetry_cell_setting monoclinic
_symmetry_space_group_name_Hall '-P 2ybc'
_symmetry_space_group_name_H-M 'P 1 21/c 1'
_atom_sites_solution_hydrogens geom
_atom_sites_solution_primary direct
_atom_sites_solution_secondary difmap
_audit_creation_method SHELXL-97
_cell_angle_alpha 90.00
_cell_angle_beta 102.573(2)
_cell_angle_gamma 90.00
_cell_formula_units_Z 2
_cell_length_a 19.0312(9)
_cell_length_b 9.1873(4)
_cell_length_c 16.2466(8)
_cell_measurement_reflns_used 9983
_cell_measurement_temperature 296(2)
_cell_measurement_theta_max 27.74
_cell_measurement_theta_min 2.47
_cell_volume 2772.5(2)
_computing_cell_refinement 'Bruker SMART'
_computing_data_collection 'Bruker SMART'
_computing_data_reduction 'Bruker SAINT'
_computing_molecular_graphics 'Bruker SHELXTL'
_computing_publication_material 'Bruker SHELXTL'
_computing_structure_refinement 'Bruker SHELXTL'
_computing_structure_solution 'Bruker SHELXTL'
_diffrn_ambient_temperature 296(2)
_diffrn_measured_fraction_theta_full 0.987
_diffrn_measured_fraction_theta_max 0.987
_diffrn_measurement_device_type 'CCD area detector'
_diffrn_measurement_method 'phi and omega scans'
_diffrn_radiation_monochromator graphite
_diffrn_radiation_source 'sealed tube'
_diffrn_radiation_type MoK\a
_diffrn_radiation_wavelength 0.71073
_diffrn_reflns_av_R_equivalents 0.0335
_diffrn_reflns_av_sigmaI/netI 0.0348
_diffrn_reflns_limit_h_max 25
_diffrn_reflns_limit_h_min -25
_diffrn_reflns_limit_k_max 12
_diffrn_reflns_limit_k_min -11
_diffrn_reflns_limit_l_max 21
_diffrn_reflns_limit_l_min -21
_diffrn_reflns_number 37279
_diffrn_reflns_theta_full 28.31
_diffrn_reflns_theta_max 28.31
_diffrn_reflns_theta_min 2.19
_exptl_absorpt_coefficient_mu 0.945
_exptl_absorpt_correction_T_max 0.8635
_exptl_absorpt_correction_T_min 0.6598
_exptl_absorpt_correction_type multi-scan
_exptl_crystal_colour orange
_exptl_crystal_density_diffrn 1.504
_exptl_crystal_density_method 'not measured'
_exptl_crystal_description BLOCK
_exptl_crystal_F_000 1268
_exptl_crystal_size_max 0.48
_exptl_crystal_size_mid 0.24
_exptl_crystal_size_min 0.16
_refine_diff_density_max 0.827
_refine_diff_density_min -0.872
_refine_diff_density_rms 0.077
_refine_ls_extinction_method none
_refine_ls_goodness_of_fit_ref 1.016
_refine_ls_hydrogen_treatment constr
_refine_ls_matrix_type full
_refine_ls_number_parameters 325
_refine_ls_number_reflns 6824
_refine_ls_number_restraints 0
_refine_ls_restrained_S_all 1.016
_refine_ls_R_factor_all 0.0638
_refine_ls_R_factor_gt 0.0392
_refine_ls_shift/su_max 0.001
_refine_ls_shift/su_mean 0.000
_refine_ls_structure_factor_coef Fsqd
_refine_ls_weighting_details 'calc w=1/[\s^2^(Fo^2^)+(0.0485P)^2^+1.8955P] where P=(Fo^2^+2Fc^2^)/3'
_refine_ls_weighting_scheme calc
_refine_ls_wR_factor_gt 0.0893
_refine_ls_wR_factor_ref 0.1004
_reflns_number_gt 5021
_reflns_number_total 6824
_reflns_threshold_expression >2sigma(I)
_cod_data_source_file b907324h.txt
_cod_data_source_block jht054
_cod_depositor_comments
;
The following automatic conversions were performed:
'_symmetry_cell_setting' value 'Monoclinic' changed to 'monoclinic'
according to '/home/saulius/struct/CIF-dictionaries/cif_core.dic'
dictionary named 'cif_core.dic' version 2.4.1 from 2010-06-29.

Automatic conversion script
Id: cif_fix_enum 1527 2010-12-29 10:47:43Z saulius 
;
_cod_original_sg_symbol_H-M 'P2(1)/c '
_cod_database_code 7001834

loop_
_symmetry_equiv_pos_as_xyz
'x, y, z'
'-x, y+1/2, -z+1/2'
'-x, -y, -z'
'x, -y-1/2, z-1/2'

loop_
_atom_site_label
_atom_site_type_symbol
_atom_site_fract_x
_atom_site_fract_y
_atom_site_fract_z
_atom_site_U_iso_or_equiv
_atom_site_adp_type
_atom_site_occupancy
_atom_site_symmetry_multiplicity
_atom_site_calc_flag
_atom_site_refinement_flags
_atom_site_disorder_assembly
_atom_site_disorder_group
Pd1 Pd 0.260734(11) 0.91224(2) 0.491563(15) 0.03638(8) Uani 1 1 d . . .
Cl1 Cl 0.14442(11) 0.60183(19) 0.40494(12) 0.1302(6) Uani 1 1 d . . .
Cl2 Cl 0.07906(15) 0.3658(2) 0.47367(13) 0.1666(9) Uani 1 1 d . . .
P1 P 0.36301(4) 0.80773(7) 0.56384(5) 0.03029(16) Uani 1 1 d . . .
N1 N 0.30203(17) 0.9228(3) 0.38128(19) 0.0551(7) Uani 1 1 d . . .
N2 N 0.33523(17) 1.0182(3) 0.35936(17) 0.0529(7) Uani 1 1 d . . .
N3 N 0.3682(2) 1.1068(4) 0.3337(2) 0.0844(11) Uani 1 1 d . . .
N4 N 0.15980(13) 0.9987(3) 0.43359(17) 0.0448(6) Uani 1 1 d . . .
N5 N 0.10892(15) 0.9781(3) 0.4711(2) 0.0573(8) Uani 1 1 d . . .
C1 C 0.20429(16) 0.8736(3) 0.5801(2) 0.0426(7) Uani 1 1 d . . .
C2 C 0.22013(17) 0.8046(4) 0.6577(2) 0.0515(8) Uani 1 1 d . . .
H2 H 0.2674 0.7778 0.6807 0.062 Uiso 1 1 calc R . .
C3 C 0.1669(2) 0.7743(4) 0.7021(3) 0.0653(10) Uani 1 1 d . . .
H3 H 0.1794 0.7271 0.7538 0.078 Uiso 1 1 calc R . .
C4 C 0.0964(2) 0.8129(5) 0.6706(3) 0.0793(13) Uani 1 1 d . . .
H4 H 0.0614 0.7912 0.7008 0.095 Uiso 1 1 calc R . .
C5 C 0.07818(19) 0.8829(5) 0.5954(3) 0.0724(12) Uani 1 1 d . . .
H5 H 0.0308 0.9113 0.5743 0.087 Uiso 1 1 calc R . .
C6 C 0.13090(17) 0.9122(4) 0.5497(2) 0.0518(8) Uani 1 1 d . . .
C7 C 0.1389(2) 1.0668(4) 0.3523(2) 0.0578(10) Uani 1 1 d . . .
C8 C 0.0761(2) 1.0270(6) 0.2977(3) 0.0863(15) Uani 1 1 d . . .
H8 H 0.0464 0.9545 0.3112 0.104 Uiso 1 1 calc R . .
C9 C 0.0588(4) 1.1032(9) 0.2187(4) 0.116(3) Uani 1 1 d . . .
H9 H 0.0176 1.0783 0.1787 0.139 Uiso 1 1 calc R . .
C10 C 0.1019(5) 1.2106(10) 0.2023(4) 0.130(3) Uani 1 1 d . . .
H10 H 0.0884 1.2609 0.1516 0.156 Uiso 1 1 calc R . .
C11 C 0.1638(4) 1.2484(7) 0.2562(4) 0.1084(19) Uani 1 1 d . . .
H11 H 0.1927 1.3225 0.2430 0.130 Uiso 1 1 calc R . .
C12 C 0.1827(3) 1.1734(5) 0.3320(3) 0.0769(12) Uani 1 1 d . . .
H12 H 0.2257 1.1956 0.3694 0.092 Uiso 1 1 calc R . .
C13 C 0.34987(15) 0.6118(3) 0.56131(19) 0.0340(6) Uani 1 1 d . . .
C14 C 0.3449(2) 0.5430(4) 0.4839(2) 0.0522(8) Uani 1 1 d . . .
H14 H 0.3504 0.5964 0.4372 0.063 Uiso 1 1 calc R . .
C15 C 0.3318(3) 0.3951(4) 0.4767(3) 0.0706(12) Uani 1 1 d . . .
H15 H 0.3295 0.3493 0.4252 0.085 Uiso 1 1 calc R . .
C16 C 0.3221(2) 0.3153(4) 0.5441(3) 0.0610(10) Uani 1 1 d . . .
H16 H 0.3129 0.2160 0.5383 0.073 Uiso 1 1 calc R . .
C17 C 0.3260(2) 0.3813(3) 0.6197(2) 0.0551(9) Uani 1 1 d . . .
H17 H 0.3186 0.3273 0.6655 0.066 Uiso 1 1 calc R . .
C18 C 0.34084(17) 0.5283(3) 0.6289(2) 0.0432(7) Uani 1 1 d . . .
H18 H 0.3448 0.5717 0.6815 0.052 Uiso 1 1 calc R . .
C19 C 0.39718(14) 0.8614(3) 0.67273(18) 0.0336(6) Uani 1 1 d . . .
C20 C 0.37451(17) 0.9896(3) 0.7036(2) 0.0433(7) Uani 1 1 d . . .
H20 H 0.3386 1.0448 0.6697 0.052 Uiso 1 1 calc R . .
C21 C 0.4046(2) 1.0361(4) 0.7840(2) 0.0580(10) Uani 1 1 d . . .
H21 H 0.3894 1.1229 0.8039 0.070 Uiso 1 1 calc R . .
C22 C 0.4570(2) 0.9545(4) 0.8347(2) 0.0589(10) Uani 1 1 d . . .
H22 H 0.4769 0.9857 0.8893 0.071 Uiso 1 1 calc R . .
C23 C 0.48022(18) 0.8278(4) 0.8058(2) 0.0555(9) Uani 1 1 d . . .
H23 H 0.5158 0.7731 0.8406 0.067 Uiso 1 1 calc R . .
C24 C 0.45088(16) 0.7809(4) 0.7251(2) 0.0472(8) Uani 1 1 d . . .
H24 H 0.4671 0.6949 0.7054 0.057 Uiso 1 1 calc R . .
C25 C 0.44175(15) 0.8333(3) 0.51753(19) 0.0356(6) Uani 1 1 d . . .
H25A H 0.4795 0.7676 0.5449 0.043 Uiso 1 1 calc R . .
H25B H 0.4288 0.8074 0.4583 0.043 Uiso 1 1 calc R . .
C26 C 0.47112(15) 0.9892(3) 0.52551(19) 0.0357(6) Uani 1 1 d . . .
H26A H 0.4319 1.0568 0.5058 0.043 Uiso 1 1 calc R . .
H26B H 0.4914 1.0104 0.5844 0.043 Uiso 1 1 calc R . .
C27 C 0.1334(3) 0.5166(7) 0.4956(4) 0.116(2) Uani 1 1 d . . .
H27A H 0.1801 0.4876 0.5286 0.139 Uiso 1 1 calc R . .
H27B H 0.1123 0.5844 0.5290 0.139 Uiso 1 1 calc R . .

loop_
_atom_site_aniso_label
_atom_site_aniso_U_11
_atom_site_aniso_U_22
_atom_site_aniso_U_33
_atom_site_aniso_U_23
_atom_site_aniso_U_13
_atom_site_aniso_U_12
Pd1 0.03194(12) 0.03365(12) 0.04389(14) 0.00465(10) 0.00900(9) 0.00007(9)
Cl1 0.1343(14) 0.1191(13) 0.1266(14) 0.0066(10) 0.0055(11) -0.0316(10)
Cl2 0.269(3) 0.1131(13) 0.1315(15) -0.0228(12) 0.0739(17) -0.0603(16)
P1 0.0287(3) 0.0262(3) 0.0376(4) 0.0004(3) 0.0110(3) -0.0017(3)
N1 0.0600(18) 0.0583(18) 0.0485(17) 0.0037(14) 0.0153(14) -0.0020(15)
N2 0.0662(19) 0.0570(18) 0.0363(15) 0.0063(14) 0.0125(13) 0.0034(16)
N3 0.111(3) 0.082(3) 0.066(2) 0.015(2) 0.030(2) -0.022(2)
N4 0.0375(13) 0.0421(15) 0.0521(16) 0.0014(12) 0.0037(12) 0.0056(11)
N5 0.0419(15) 0.0583(18) 0.071(2) 0.0064(16) 0.0105(14) 0.0090(14)
C1 0.0338(15) 0.0393(16) 0.058(2) 0.0063(14) 0.0176(14) 0.0001(12)
C2 0.0392(16) 0.0530(19) 0.067(2) 0.0133(17) 0.0211(16) 0.0020(14)
C3 0.057(2) 0.071(3) 0.077(3) 0.024(2) 0.0338(19) 0.0034(19)
C4 0.053(2) 0.091(3) 0.107(4) 0.028(3) 0.044(2) 0.007(2)
C5 0.0362(18) 0.082(3) 0.106(3) 0.022(3) 0.031(2) 0.0111(18)
C6 0.0356(16) 0.0513(19) 0.070(2) 0.0084(18) 0.0149(16) 0.0067(14)
C7 0.055(2) 0.064(2) 0.050(2) -0.0038(18) 0.0026(17) 0.0254(18)
C8 0.059(2) 0.120(4) 0.069(3) -0.025(3) -0.008(2) 0.028(3)
C9 0.092(4) 0.176(7) 0.064(3) -0.023(4) -0.018(3) 0.056(4)
C10 0.157(7) 0.162(7) 0.066(4) 0.024(4) 0.015(4) 0.082(6)
C11 0.143(5) 0.102(4) 0.082(4) 0.034(3) 0.028(4) 0.031(4)
C12 0.092(3) 0.072(3) 0.065(3) 0.021(2) 0.012(2) 0.011(2)
C13 0.0314(13) 0.0283(14) 0.0441(16) -0.0007(12) 0.0117(12) -0.0001(10)
C14 0.068(2) 0.0412(17) 0.052(2) -0.0060(15) 0.0241(17) -0.0153(16)
C15 0.104(3) 0.042(2) 0.074(3) -0.0229(19) 0.037(2) -0.022(2)
C16 0.078(3) 0.0291(16) 0.077(3) -0.0047(17) 0.020(2) -0.0115(16)
C17 0.073(2) 0.0310(16) 0.060(2) 0.0098(15) 0.0108(18) -0.0065(15)
C18 0.0541(18) 0.0325(15) 0.0426(17) 0.0006(13) 0.0096(14) -0.0032(14)
C19 0.0334(14) 0.0316(13) 0.0383(15) -0.0030(12) 0.0133(12) -0.0062(11)
C20 0.0506(17) 0.0338(15) 0.0493(19) -0.0004(14) 0.0189(14) 0.0008(13)
C21 0.082(3) 0.0416(18) 0.059(2) -0.0165(17) 0.032(2) -0.0137(18)
C22 0.070(2) 0.066(2) 0.0418(19) -0.0104(18) 0.0146(18) -0.029(2)
C23 0.0481(19) 0.063(2) 0.051(2) 0.0041(18) 0.0007(16) -0.0082(17)
C24 0.0389(16) 0.0464(18) 0.055(2) -0.0046(16) 0.0075(14) 0.0023(14)
C25 0.0367(14) 0.0305(14) 0.0441(17) -0.0013(12) 0.0186(13) -0.0014(11)
C26 0.0361(14) 0.0312(14) 0.0427(16) -0.0040(12) 0.0151(12) -0.0063(11)
C27 0.132(5) 0.095(4) 0.103(4) -0.018(4) -0.011(4) -0.004(4)

loop_
_atom_type_symbol
_atom_type_description
_atom_type_scat_dispersion_real
_atom_type_scat_dispersion_imag
_atom_type_scat_source
C C 0.0033 0.0016 'International Tables Vol C Tables 4.2.6.8 and 6.1.1.4'
H H 0.0000 0.0000 'International Tables Vol C Tables 4.2.6.8 and 6.1.1.4'
N N 0.0061 0.0033 'International Tables Vol C Tables 4.2.6.8 and 6.1.1.4'
P P 0.1023 0.0942 'International Tables Vol C Tables 4.2.6.8 and 6.1.1.4'
Cl Cl 0.1484 0.1585 'International Tables Vol C Tables 4.2.6.8 and 6.1.1.4'
Pd Pd -0.9988 1.0072 'International Tables Vol C Tables 4.2.6.8 and 6.1.1.4'

loop_
_geom_angle_atom_site_label_1
_geom_angle_atom_site_label_2
_geom_angle_atom_site_label_3
_geom_angle
_geom_angle_site_symmetry_1
_geom_angle_site_symmetry_3
_geom_angle_publ_flag
C1 Pd1 N4 78.96(12) . . ?
C1 Pd1 N1 166.94(12) . . ?
N4 Pd1 N1 94.31(11) . . ?
C1 Pd1 P1 95.01(9) . . ?
N4 Pd1 P1 173.79(8) . . ?
N1 Pd1 P1 91.32(9) . . ?
C19 P1 C13 108.05(14) . . ?
C19 P1 C25 102.34(13) . . ?
C13 P1 C25 103.81(13) . . ?
C19 P1 Pd1 118.49(10) . . ?
C13 P1 Pd1 108.11(9) . . ?
C25 P1 Pd1 114.92(10) . . ?
N2 N1 Pd1 127.9(3) . . ?
N3 N2 N1 175.9(4) . . ?
N5 N4 C7 114.8(3) . . ?
N5 N4 Pd1 116.6(2) . . ?
C7 N4 Pd1 128.3(2) . . ?
N4 N5 C6 113.5(3) . . ?
C2 C1 C6 115.7(3) . . ?
C2 C1 Pd1 133.6(2) . . ?
C6 C1 Pd1 110.2(2) . . ?
C1 C2 C3 121.6(3) . . ?
C1 C2 H2 119.2 . . ?
C3 C2 H2 119.2 . . ?
C4 C3 C2 121.2(4) . . ?
C4 C3 H3 119.4 . . ?
C2 C3 H3 119.4 . . ?
C5 C4 C3 119.6(4) . . ?
C5 C4 H4 120.2 . . ?
C3 C4 H4 120.2 . . ?
C4 C5 C6 119.8(3) . . ?
C4 C5 H5 120.1 . . ?
C6 C5 H5 120.1 . . ?
N5 C6 C5 117.6(3) . . ?
N5 C6 C1 120.2(3) . . ?
C5 C6 C1 122.1(3) . . ?
C12 C7 C8 121.5(4) . . ?
C12 C7 N4 118.1(3) . . ?
C8 C7 N4 120.4(4) . . ?
C7 C8 C9 116.5(6) . . ?
C7 C8 H8 121.7 . . ?
C9 C8 H8 121.7 . . ?
C10 C9 C8 120.2(6) . . ?
C10 C9 H9 119.9 . . ?
C8 C9 H9 119.9 . . ?
C9 C10 C11 122.9(6) . . ?
C9 C10 H10 118.6 . . ?
C11 C10 H10 118.6 . . ?
C10 C11 C12 118.0(6) . . ?
C10 C11 H11 121.0 . . ?
C12 C11 H11 121.0 . . ?
C7 C12 C11 120.9(5) . . ?
C7 C12 H12 119.5 . . ?
C11 C12 H12 119.5 . . ?
C18 C13 C14 118.0(3) . . ?
C18 C13 P1 124.9(2) . . ?
C14 C13 P1 116.9(2) . . ?
C15 C14 C13 119.9(3) . . ?
C15 C14 H14 120.0 . . ?
C13 C14 H14 120.0 . . ?
C16 C15 C14 120.9(4) . . ?
C16 C15 H15 119.5 . . ?
C14 C15 H15 119.5 . . ?
C17 C16 C15 119.8(3) . . ?
C17 C16 H16 120.1 . . ?
C15 C16 H16 120.1 . . ?
C16 C17 C18 120.3(3) . . ?
C16 C17 H17 119.8 . . ?
C18 C17 H17 119.8 . . ?
C13 C18 C17 121.0(3) . . ?
C13 C18 H18 119.5 . . ?
C17 C18 H18 119.5 . . ?
C20 C19 C24 118.4(3) . . ?
C20 C19 P1 120.7(2) . . ?
C24 C19 P1 120.7(2) . . ?
C21 C20 C19 120.7(3) . . ?
C21 C20 H20 119.7 . . ?
C19 C20 H20 119.7 . . ?
C22 C21 C20 120.0(3) . . ?
C22 C21 H21 120.0 . . ?
C20 C21 H21 120.0 . . ?
C23 C22 C21 120.5(3) . . ?
C23 C22 H22 119.8 . . ?
C21 C22 H22 119.8 . . ?
C22 C23 C24 120.0(3) . . ?
C22 C23 H23 120.0 . . ?
C24 C23 H23 120.0 . . ?
C23 C24 C19 120.5(3) . . ?
C23 C24 H24 119.8 . . ?
C19 C24 H24 119.8 . . ?
C26 C25 P1 113.64(19) . . ?
C26 C25 H25A 108.8 . . ?
P1 C25 H25A 108.8 . . ?
C26 C25 H25B 108.8 . . ?
P1 C25 H25B 108.8 . . ?
H25A C25 H25B 107.7 . . ?
C26 C26 C25 111.6(3) 3_676 . ?
C26 C26 H26A 109.3 3_676 . ?
C25 C26 H26A 109.3 . . ?
C26 C26 H26B 109.3 3_676 . ?
C25 C26 H26B 109.3 . . ?
H26A C26 H26B 108.0 . . ?
Cl2 C27 Cl1 111.7(3) . . ?
Cl2 C27 H27A 109.3 . . ?
Cl1 C27 H27A 109.3 . . ?
Cl2 C27 H27B 109.3 . . ?
Cl1 C27 H27B 109.3 . . ?
H27A C27 H27B 107.9 . . ?

loop_
_geom_bond_atom_site_label_1
_geom_bond_atom_site_label_2
_geom_bond_distance
_geom_bond_site_symmetry_2
_geom_bond_publ_flag
Pd1 C1 2.006(3) . ?
Pd1 N4 2.102(2) . ?
Pd1 N1 2.109(3) . ?
Pd1 P1 2.2571(7) . ?
Cl1 C27 1.720(7) . ?
Cl2 C27 1.719(6) . ?
P1 C19 1.815(3) . ?
P1 C13 1.816(3) . ?
P1 C25 1.832(3) . ?
N1 N2 1.180(4) . ?
N2 N3 1.159(4) . ?
N4 N5 1.266(4) . ?
N4 C7 1.436(4) . ?
N5 C6 1.393(5) . ?
C1 C2 1.384(5) . ?
C1 C6 1.421(4) . ?
C2 C3 1.393(5) . ?
C2 H2 0.9300 . ?
C3 C4 1.375(5) . ?
C3 H3 0.9300 . ?
C4 C5 1.358(6) . ?
C4 H4 0.9300 . ?
C5 C6 1.398(5) . ?
C5 H5 0.9300 . ?
C7 C12 1.373(6) . ?
C7 C8 1.374(6) . ?
C8 C9 1.436(8) . ?
C8 H8 0.9300 . ?
C9 C10 1.346(10) . ?
C9 H9 0.9300 . ?
C10 C11 1.352(9) . ?
C10 H10 0.9300 . ?
C11 C12 1.388(6) . ?
C11 H11 0.9300 . ?
C12 H12 0.9300 . ?
C13 C18 1.381(4) . ?
C13 C14 1.392(5) . ?
C14 C15 1.382(5) . ?
C14 H14 0.9300 . ?
C15 C16 1.363(5) . ?
C15 H15 0.9300 . ?
C16 C17 1.357(5) . ?
C16 H16 0.9300 . ?
C17 C18 1.381(4) . ?
C17 H17 0.9300 . ?
C18 H18 0.9300 . ?
C19 C20 1.386(4) . ?
C19 C24 1.392(4) . ?
C20 C21 1.374(5) . ?
C20 H20 0.9300 . ?
C21 C22 1.371(6) . ?
C21 H21 0.9300 . ?
C22 C23 1.364(5) . ?
C22 H22 0.9300 . ?
C23 C24 1.378(5) . ?
C23 H23 0.9300 . ?
C24 H24 0.9300 . ?
C25 C26 1.532(4) . ?
C25 H25A 0.9700 . ?
C25 H25B 0.9700 . ?
C26 C26 1.527(5) 3_676 ?
C26 H26A 0.9700 . ?
C26 H26B 0.9700 . ?
C27 H27A 0.9700 . ?
C27 H27B 0.9700 . ?
